data_7218857
loop_
_publ_author_name
'Gao, Bo'
'Zhao, dehai'
'Li, Xiang'
'Cui, Yuan'
'Duan, Ranlong'
'Pang, Xuan'

_publ_section_title
;
 Magnesium Complexes Bearing N, N-Bidentate Phenanthrene Derivatives for
 the Stereoselective Ring-Opening Polymerization of rac-Lactides
;
_journal_name_full 'RSC Adv.'
_journal_paper_doi 10.1039/C4RA12548G
_journal_year 2014
_chemical_formula_moiety 'C46 H58 Mg N2 O3'
_chemical_formula_sum 'C46 H58 Mg N2 O3'
_chemical_formula_weight 711.25
_chemical_name_systematic ?
_space_group_IT_number 61
_symmetry_cell_setting orthorhombic
_symmetry_space_group_name_Hall '-P 2ac 2ab'
_symmetry_space_group_name_H-M 'P b c a'
_atom_sites_solution_hydrogens geom
_atom_sites_solution_primary direct
_atom_sites_solution_secondary difmap
_audit_creation_method SHELXL-97
_cell_angle_alpha 90.00
_cell_angle_beta 90.00
_cell_angle_gamma 90.00
_cell_formula_units_Z 8
_cell_length_a 19.2952(11)
_cell_length_b 19.2068(11)
_cell_length_c 21.3926(12)
_cell_measurement_reflns_used 6135
_cell_measurement_temperature 185(2)
_cell_measurement_theta_max 22.0366
_cell_measurement_theta_min 2.3246
_cell_volume 7928.1(8)
_computing_cell_refinement 'Bruker SAINT'
_computing_data_collection 'Bruker APEX2'
_computing_data_reduction 'Bruker SAINT'
_computing_molecular_graphics 'Bruker SHELXTL'
_computing_publication_material 'Bruker SHELXTL'
_computing_structure_refinement 'SHELXL-97 (Sheldrick, 2008)'
_computing_structure_solution 'SHELXS-97 (Sheldrick, 2008)'
_diffrn_ambient_temperature 185(2)
_diffrn_measured_fraction_theta_full 1.000
_diffrn_measured_fraction_theta_max 1.000
_diffrn_measurement_device_type 'CCD area detector'
_diffrn_measurement_method 'phi and omega scan'
_diffrn_radiation_monochromator graphite
_diffrn_radiation_source 'fine-focus sealed tube'
_diffrn_radiation_type MoK\a
_diffrn_radiation_wavelength 0.71073
_diffrn_reflns_av_R_equivalents 0.0630
_diffrn_reflns_av_sigmaI/netI 0.0445
_diffrn_reflns_limit_h_max 21
_diffrn_reflns_limit_h_min -13
_diffrn_reflns_limit_k_max 21
_diffrn_reflns_limit_k_min -21
_diffrn_reflns_limit_l_max 24
_diffrn_reflns_limit_l_min -23
_diffrn_reflns_number 31551
_diffrn_reflns_theta_full 23.50
_diffrn_reflns_theta_max 23.50
_diffrn_reflns_theta_min 1.77
_exptl_absorpt_coefficient_mu 0.087
_exptl_absorpt_correction_T_max 0.9819
_exptl_absorpt_correction_T_min 0.9785
_exptl_absorpt_correction_type multi-scan
_exptl_absorpt_process_details ' SADABS, Sheldrick, 1996'
_exptl_crystal_colour red
_exptl_crystal_density_diffrn 1.192
_exptl_crystal_density_method 'not measured'
_exptl_crystal_description block
_exptl_crystal_F_000 3072
_exptl_crystal_size_max 0.25
_exptl_crystal_size_mid 0.24
_exptl_crystal_size_min 0.21
_refine_diff_density_max 0.356
_refine_diff_density_min -0.275
_refine_diff_density_rms 0.051
_refine_ls_extinction_method none
_refine_ls_goodness_of_fit_ref 1.185
_refine_ls_hydrogen_treatment constr
_refine_ls_matrix_type full
_refine_ls_number_parameters 473
_refine_ls_number_reflns 5865
_refine_ls_number_restraints 0
_refine_ls_restrained_S_all 1.185
_refine_ls_R_factor_all 0.0903
_refine_ls_R_factor_gt 0.0711
_refine_ls_shift/su_max 0.000
_refine_ls_shift/su_mean 0.000
_refine_ls_structure_factor_coef Fsqd
_refine_ls_weighting_details 'calc w=1/[\s^2^(Fo^2^)+(0.0451P)^2^+8.1680P] where P=(Fo^2^+2Fc^2^)/3'
_refine_ls_weighting_scheme calc
_refine_ls_wR_factor_gt 0.1365
_refine_ls_wR_factor_ref 0.1451
_reflns_number_gt 4651
_reflns_number_total 5865
_reflns_threshold_expression >2sigma(I)
_cod_data_source_file c4ra12548g2.cif
_cod_data_source_block mg2
_cod_depositor_comments
;
The following automatic conversions were performed:

'_exptl_absorpt_correction_type' value 'Multi-scan' changed to
'multi-scan' according to
/usr/data/users/saulius/crontab/automatic-downloads/rss-feeds/RSC/lib/dictionaries/cif_core.dic
dictionary named 'cif_core.dic' version 2.4.2 from 2011-04-26.

Automatic conversion script
Id: cif_fix_values 2935 2014-11-11 08:27:57Z andrius 
;
_cod_original_sg_symbol_H-M Pbca
_cod_database_code 7218857

loop_
_symmetry_equiv_pos_as_xyz
'x, y, z'
'-x+1/2, -y, z+1/2'
'-x, y+1/2, -z+1/2'
'x+1/2, -y+1/2, -z'
'-x, -y, -z'
'x-1/2, y, -z-1/2'
'x, -y-1/2, z-1/2'
'-x-1/2, y-1/2, z'

loop_
_atom_site_label
_atom_site_type_symbol
_atom_site_fract_x
_atom_site_fract_y
_atom_site_fract_z
_atom_site_U_iso_or_equiv
_atom_site_adp_type
_atom_site_occupancy
_atom_site_symmetry_multiplicity
_atom_site_calc_flag
_atom_site_refinement_flags
C1 C 0.32291(15) 0.96207(15) 0.14824(14) 0.0192(7) Uani 1 1 d .
C2 C 0.36987(15) 1.00887(16) 0.11512(15) 0.0222(7) Uani 1 1 d .
C3 C 0.37452(16) 1.01150(18) 0.04873(15) 0.0294(8) Uani 1 1 d .
H3 H 0.3454 0.9819 0.0247 0.035 Uiso 1 1 calc R
C4 C 0.41946(18) 1.05510(19) 0.01824(17) 0.0371(9) Uani 1 1 d .
H4 H 0.4216 1.0546 -0.0261 0.045 Uiso 1 1 calc R
C5 C 0.46193(19) 1.09997(19) 0.05175(18) 0.0408(10) Uani 1 1 d .
H5 H 0.4910 1.1322 0.0306 0.049 Uiso 1 1 calc R
C6 C 0.46130(17) 1.09701(18) 0.11563(18) 0.0348(9) Uani 1 1 d .
H6 H 0.4911 1.1271 0.1384 0.042 Uiso 1 1 calc R
C7 C 0.41797(15) 1.05091(15) 0.14911(16) 0.0246(8) Uani 1 1 d .
C8 C 0.42490(15) 1.04245(16) 0.21580(15) 0.0225(7) Uani 1 1 d .
C9 C 0.47059(17) 1.08310(17) 0.25231(17) 0.0317(8) Uani 1 1 d .
H9 H 0.4967 1.1187 0.2324 0.038 Uiso 1 1 calc R
C10 C 0.47878(18) 1.07323(18) 0.31511(17) 0.0341(9) Uani 1 1 d .
H10 H 0.5100 1.1016 0.3382 0.041 Uiso 1 1 calc R
C11 C 0.44100(17) 1.02134(17) 0.34482(16) 0.0302(8) Uani 1 1 d .
H11 H 0.4463 1.0140 0.3885 0.036 Uiso 1 1 calc R
C12 C 0.39600(16) 0.98058(16) 0.31112(15) 0.0245(7) Uani 1 1 d .
H12 H 0.3704 0.9456 0.3324 0.029 Uiso 1 1 calc R
C13 C 0.38616(15) 0.98858(15) 0.24559(14) 0.0196(7) Uani 1 1 d .
C14 C 0.33739(14) 0.94691(15) 0.21139(14) 0.0171(7) Uani 1 1 d .
C15 C 0.24663(16) 0.93419(16) 0.05964(14) 0.0221(7) Uani 1 1 d .
C16 C 0.21222(16) 0.99539(17) 0.03937(15) 0.0272(8) Uani 1 1 d .
C17 C 0.19339(18) 1.00059(19) -0.02325(16) 0.0352(9) Uani 1 1 d .
H17 H 0.1710 1.0417 -0.0374 0.042 Uiso 1 1 calc R
C18 C 0.20627(19) 0.9480(2) -0.06511(17) 0.0392(9) Uani 1 1 d .
H18 H 0.1940 0.9533 -0.1079 0.047 Uiso 1 1 calc R
C19 C 0.23705(18) 0.88750(19) -0.04459(16) 0.0337(9) Uani 1 1 d .
H19 H 0.2449 0.8507 -0.0734 0.040 Uiso 1 1 calc R
C20 C 0.25673(16) 0.87925(17) 0.01721(15) 0.0246(8) Uani 1 1 d .
C21 C 0.19966(19) 1.05369(18) 0.08511(17) 0.0382(9) Uani 1 1 d .
H21A H 0.2432 1.0805 0.0895 0.046 Uiso 1 1 calc R
H21B H 0.1892 1.0329 0.1264 0.046 Uiso 1 1 calc R
C22 C 0.1421(2) 1.1041(2) 0.06894(19) 0.0488(11) Uani 1 1 d .
H22A H 0.1542 1.1294 0.0307 0.073 Uiso 1 1 calc R
H22B H 0.1358 1.1371 0.1034 0.073 Uiso 1 1 calc R
H22C H 0.0989 1.0782 0.0623 0.073 Uiso 1 1 calc R
C23 C 0.29523(18) 0.81402(17) 0.03554(16) 0.0320(8) Uani 1 1 d .
H23A H 0.2759 0.7740 0.0122 0.038 Uiso 1 1 calc R
H23B H 0.2882 0.8052 0.0807 0.038 Uiso 1 1 calc R
C24 C 0.37278(18) 0.8197(2) 0.02210(17) 0.0413(10) Uani 1 1 d .
H24A H 0.3798 0.8313 -0.0221 0.062 Uiso 1 1 calc R
H24B H 0.3953 0.7751 0.0314 0.062 Uiso 1 1 calc R
H24C H 0.3930 0.8563 0.0483 0.062 Uiso 1 1 calc R
C25 C 0.33512(15) 0.84487(15) 0.27706(14) 0.0200(7) Uani 1 1 d .
C26 C 0.30798(16) 0.82498(16) 0.33601(14) 0.0228(7) Uani 1 1 d .
C27 C 0.34326(18) 0.77762(18) 0.37237(16) 0.0333(9) Uani 1 1 d .
H27 H 0.3245 0.7646 0.4117 0.040 Uiso 1 1 calc R
C28 C 0.40501(18) 0.74852(19) 0.35337(17) 0.0406(10) Uani 1 1 d .
H28 H 0.4293 0.7172 0.3798 0.049 Uiso 1 1 calc R
C29 C 0.43097(17) 0.76566(18) 0.29531(16) 0.0331(9) Uani 1 1 d .
H29 H 0.4733 0.7452 0.2819 0.040 Uiso 1 1 calc R
C30 C 0.39710(15) 0.81194(15) 0.25586(15) 0.0224(7) Uani 1 1 d .
C31 C 0.42218(16) 0.82395(16) 0.18974(15) 0.0258(8) Uani 1 1 d .
H31A H 0.4467 0.8692 0.1884 0.031 Uiso 1 1 calc R
H31B H 0.3812 0.8278 0.1621 0.031 Uiso 1 1 calc R
C32 C 0.47010(18) 0.76831(19) 0.16323(17) 0.0399(9) Uani 1 1 d .
H32A H 0.5130 0.7670 0.1877 0.060 Uiso 1 1 calc R
H32B H 0.4809 0.7793 0.1196 0.060 Uiso 1 1 calc R
H32C H 0.4471 0.7229 0.1654 0.060 Uiso 1 1 calc R
C33 C 0.24192(17) 0.85926(17) 0.35877(15) 0.0295(8) Uani 1 1 d .
H33A H 0.2503 0.9100 0.3617 0.035 Uiso 1 1 calc R
H33B H 0.2056 0.8520 0.3267 0.035 Uiso 1 1 calc R
C34 C 0.21374(19) 0.8346(2) 0.42103(16) 0.0410(10) Uani 1 1 d .
H34A H 0.2025 0.7850 0.4184 0.061 Uiso 1 1 calc R
H34B H 0.1718 0.8610 0.4314 0.061 Uiso 1 1 calc R
H34C H 0.2487 0.8420 0.4536 0.061 Uiso 1 1 calc R
C35 C 0.07293(19) 0.8969(2) 0.10784(18) 0.0436(10) Uani 1 1 d .
H35A H 0.0912 0.9451 0.1097 0.052 Uiso 1 1 calc R
H35B H 0.0315 0.8939 0.1350 0.052 Uiso 1 1 calc R
C36 C 0.0553(3) 0.8778(3) 0.0426(2) 0.0707(14) Uani 1 1 d .
H36A H 0.0060 0.8881 0.0337 0.085 Uiso 1 1 calc R
H36B H 0.0846 0.9038 0.0127 0.085 Uiso 1 1 calc R
C37 C 0.0688(3) 0.8024(2) 0.0383(2) 0.0700(14) Uani 1 1 d .
H37A H 0.0914 0.7909 -0.0020 0.084 Uiso 1 1 calc R
H37B H 0.0250 0.7758 0.0414 0.084 Uiso 1 1 calc R
C38 C 0.1154(2) 0.7853(2) 0.09151(18) 0.0452(10) Uani 1 1 d .
H38A H 0.0944 0.7484 0.1177 0.054 Uiso 1 1 calc R
H38B H 0.1606 0.7683 0.0758 0.054 Uiso 1 1 calc R
C39 C 0.07142(16) 0.92005(17) 0.26199(15) 0.0276(8) Uani 1 1 d .
H39A H 0.0577 0.8706 0.2582 0.033 Uiso 1 1 calc R
H39B H 0.0380 0.9491 0.2385 0.033 Uiso 1 1 calc R
C40 C 0.07463(18) 0.94195(19) 0.32963(16) 0.0350(9) Uani 1 1 d .
H40A H 0.0914 0.9034 0.3564 0.042 Uiso 1 1 calc R
H40B H 0.0286 0.9574 0.3448 0.042 Uiso 1 1 calc R
C41 C 0.12626(19) 1.0023(2) 0.32891(18) 0.0439(10) Uani 1 1 d .
H41A H 0.1019 1.0475 0.3323 0.053 Uiso 1 1 calc R
H41B H 0.1596 0.9982 0.3639 0.053 Uiso 1 1 calc R
C42 C 0.16326(18) 0.99625(17) 0.26639(17) 0.0342(9) Uani 1 1 d .
H42A H 0.1504 1.0355 0.2387 0.041 Uiso 1 1 calc R
H42B H 0.2141 0.9967 0.2725 0.041 Uiso 1 1 calc R
C43 C 0.25464(19) 0.71423(17) 0.19483(19) 0.0392(9) Uani 1 1 d .
H43A H 0.3022 0.7332 0.1975 0.047 Uiso 1 1 calc R
H43B H 0.2466 0.6973 0.1517 0.047 Uiso 1 1 calc R
C44 C 0.2450(3) 0.6564(2) 0.2409(2) 0.0706(14) Uani 1 1 d .
H44A H 0.2305 0.6132 0.2193 0.085 Uiso 1 1 calc R
H44B H 0.2889 0.6471 0.2635 0.085 Uiso 1 1 calc R
C45 C 0.1902(2) 0.6798(2) 0.28547(19) 0.0468(11) Uani 1 1 d .
H45A H 0.1592 0.6408 0.2971 0.056 Uiso 1 1 calc R
H45B H 0.2108 0.6997 0.3239 0.056 Uiso 1 1 calc R
C46 C 0.15214(18) 0.73390(19) 0.24918(19) 0.0425(10) Uani 1 1 d .
H46A H 0.1159 0.7124 0.2227 0.051 Uiso 1 1 calc R
H46B H 0.1300 0.7680 0.2776 0.051 Uiso 1 1 calc R
Mg1 Mg 0.21157(5) 0.87208(5) 0.18776(5) 0.0189(3) Uani 1 1 d .
N1 N 0.26832(12) 0.92532(13) 0.12232(11) 0.0208(6) Uani 1 1 d .
N2 N 0.29913(12) 0.89342(12) 0.24037(11) 0.0189(6) Uani 1 1 d .
O1 O 0.12489(11) 0.84784(11) 0.12765(10) 0.0303(6) Uani 1 1 d .
O2 O 0.14135(10) 0.93071(10) 0.23926(10) 0.0251(5) Uani 1 1 d .
O3 O 0.20431(11) 0.76700(11) 0.21126(11) 0.0292(6) Uani 1 1 d .

loop_
_atom_site_aniso_label
_atom_site_aniso_U_11
_atom_site_aniso_U_22
_atom_site_aniso_U_33
_atom_site_aniso_U_23
_atom_site_aniso_U_13
_atom_site_aniso_U_12
C1 0.0152(16) 0.0165(16) 0.0260(18) 0.0002(14) -0.0007(13) 0.0036(13)
C2 0.0166(16) 0.0207(17) 0.0294(19) 0.0041(15) -0.0007(14) 0.0050(14)
C3 0.0227(18) 0.035(2) 0.031(2) 0.0074(17) -0.0005(15) -0.0030(16)
C4 0.034(2) 0.047(2) 0.030(2) 0.0155(19) 0.0026(17) -0.0006(19)
C5 0.033(2) 0.039(2) 0.050(3) 0.021(2) 0.0062(19) -0.0061(18)
C6 0.0275(19) 0.0270(19) 0.050(2) 0.0089(18) -0.0035(17) -0.0067(16)
C7 0.0178(17) 0.0162(17) 0.040(2) 0.0044(15) 0.0002(15) 0.0057(14)
C8 0.0147(16) 0.0193(17) 0.0336(19) -0.0015(15) -0.0007(14) 0.0061(14)
C9 0.0243(18) 0.0232(18) 0.048(2) -0.0017(18) -0.0027(17) -0.0023(15)
C10 0.0286(19) 0.0288(19) 0.045(2) -0.0112(18) -0.0109(17) -0.0028(16)
C11 0.0264(18) 0.033(2) 0.031(2) -0.0102(17) -0.0077(16) 0.0069(17)
C12 0.0206(17) 0.0250(18) 0.0281(18) -0.0043(15) 0.0007(15) 0.0026(15)
C13 0.0162(16) 0.0182(16) 0.0245(17) -0.0029(14) 0.0015(13) 0.0074(14)
C14 0.0127(15) 0.0153(15) 0.0233(17) -0.0035(14) 0.0028(13) 0.0033(13)
C15 0.0177(16) 0.0282(18) 0.0204(17) 0.0016(15) 0.0006(14) -0.0056(14)
C16 0.0258(18) 0.0279(19) 0.0278(19) 0.0023(16) -0.0018(15) -0.0007(16)
C17 0.034(2) 0.038(2) 0.034(2) 0.0110(19) -0.0086(17) 0.0050(17)
C18 0.043(2) 0.051(2) 0.024(2) 0.0032(19) -0.0070(17) 0.002(2)
C19 0.039(2) 0.037(2) 0.025(2) -0.0043(17) -0.0026(16) 0.0007(18)
C20 0.0210(17) 0.0283(18) 0.0247(18) 0.0003(16) -0.0029(15) -0.0029(15)
C21 0.044(2) 0.032(2) 0.038(2) -0.0027(18) -0.0047(18) 0.0064(18)
C22 0.048(2) 0.046(2) 0.052(3) 0.000(2) 0.003(2) 0.014(2)
C23 0.045(2) 0.0290(19) 0.0218(18) -0.0037(16) 0.0007(16) 0.0000(18)
C24 0.041(2) 0.046(2) 0.036(2) -0.0086(19) -0.0054(18) 0.0093(19)
C25 0.0178(16) 0.0170(16) 0.0250(18) -0.0025(14) -0.0060(14) -0.0020(14)
C26 0.0240(17) 0.0211(17) 0.0232(18) 0.0026(15) -0.0038(14) 0.0021(14)
C27 0.037(2) 0.037(2) 0.026(2) 0.0101(17) 0.0041(17) 0.0015(18)
C28 0.037(2) 0.043(2) 0.042(2) 0.0202(19) -0.0024(18) 0.0184(19)
C29 0.0234(18) 0.033(2) 0.043(2) 0.0039(18) 0.0017(16) 0.0072(16)
C30 0.0200(17) 0.0196(16) 0.0275(18) -0.0009(15) -0.0052(14) -0.0005(14)
C31 0.0201(17) 0.0272(18) 0.0302(19) -0.0021(16) -0.0017(15) 0.0003(15)
C32 0.038(2) 0.045(2) 0.037(2) -0.0088(19) -0.0051(18) 0.0138(19)
C33 0.0335(19) 0.0302(19) 0.0248(19) 0.0036(16) 0.0018(16) 0.0051(16)
C34 0.044(2) 0.047(2) 0.032(2) 0.0103(18) 0.0077(18) 0.014(2)
C35 0.035(2) 0.052(2) 0.044(2) -0.001(2) -0.0140(19) 0.009(2)
C36 0.076(3) 0.078(4) 0.058(3) 0.003(3) -0.034(3) 0.002(3)
C37 0.080(3) 0.072(3) 0.058(3) -0.014(3) -0.025(3) -0.011(3)
C38 0.047(2) 0.042(2) 0.046(2) -0.015(2) -0.009(2) -0.008(2)
C39 0.0177(17) 0.0275(18) 0.038(2) 0.0021(16) 0.0013(15) 0.0011(15)
C40 0.0265(19) 0.044(2) 0.034(2) -0.0026(18) 0.0037(16) 0.0133(17)
C41 0.034(2) 0.046(2) 0.051(3) -0.023(2) -0.0037(19) 0.0068(19)
C42 0.0287(19) 0.0210(18) 0.053(2) -0.0082(17) 0.0008(18) -0.0003(16)
C43 0.031(2) 0.0254(19) 0.061(3) -0.0088(19) 0.0027(19) 0.0059(17)
C44 0.082(3) 0.038(2) 0.092(4) 0.013(3) 0.004(3) 0.026(3)
C45 0.055(3) 0.038(2) 0.047(2) 0.014(2) -0.012(2) -0.015(2)
C46 0.032(2) 0.037(2) 0.059(3) 0.014(2) 0.0110(19) -0.0090(18)
Mg1 0.0171(5) 0.0184(5) 0.0213(6) 0.0008(5) -0.0005(4) -0.0011(4)
N1 0.0214(14) 0.0229(14) 0.0182(14) 0.0009(12) 0.0001(11) -0.0031(12)
N2 0.0161(13) 0.0186(13) 0.0220(14) 0.0037(12) 0.0001(11) 0.0000(11)
O1 0.0251(12) 0.0325(13) 0.0334(14) -0.0049(11) -0.0091(10) -0.0032(11)
O2 0.0201(12) 0.0229(12) 0.0323(13) -0.0052(10) 0.0028(10) 0.0001(10)
O3 0.0244(12) 0.0193(12) 0.0439(14) 0.0038(11) 0.0029(11) -0.0004(10)

loop_
_atom_type_symbol
_atom_type_description
_atom_type_scat_dispersion_real
_atom_type_scat_dispersion_imag
_atom_type_scat_source
C C 0.0033 0.0016 'International Tables Vol C Tables 4.2.6.8 and 6.1.1.4'
H H 0.0000 0.0000 'International Tables Vol C Tables 4.2.6.8 and 6.1.1.4'
N N 0.0061 0.0033 'International Tables Vol C Tables 4.2.6.8 and 6.1.1.4'
O O 0.0106 0.0060 'International Tables Vol C Tables 4.2.6.8 and 6.1.1.4'
Mg Mg 0.0486 0.0363 'International Tables Vol C Tables 4.2.6.8 and 6.1.1.4'

loop_
_geom_angle_atom_site_label_1
_geom_angle_atom_site_label_2
_geom_angle_atom_site_label_3
_geom_angle
N1 C1 C14 115.4(3)
N1 C1 C2 126.3(3)
C14 C1 C2 118.0(3)
C3 C2 C7 116.5(3)
C3 C2 C1 123.0(3)
C7 C2 C1 120.3(3)
C4 C3 C2 122.4(3)
C4 C3 H3 118.8
C2 C3 H3 118.8
C3 C4 C5 120.5(3)
C3 C4 H4 119.8
C5 C4 H4 119.8
C6 C5 C4 119.0(3)
C6 C5 H5 120.5
C4 C5 H5 120.5
C5 C6 C7 122.5(3)
C5 C6 H6 118.7
C7 C6 H6 118.7
C6 C7 C2 118.7(3)
C6 C7 C8 121.2(3)
C2 C7 C8 120.0(3)
C9 C8 C13 118.7(3)
C9 C8 C7 122.9(3)
C13 C8 C7 118.4(3)
C10 C9 C8 122.6(3)
C10 C9 H9 118.7
C8 C9 H9 118.7
C9 C10 C11 119.3(3)
C9 C10 H10 120.4
C11 C10 H10 120.4
C12 C11 C10 120.0(3)
C12 C11 H11 120.0
C10 C11 H11 120.0
C11 C12 C13 122.7(3)
C11 C12 H12 118.7
C13 C12 H12 118.7
C12 C13 C8 116.6(3)
C12 C13 C14 122.0(3)
C8 C13 C14 121.3(3)
N2 C14 C1 117.9(3)
N2 C14 C13 121.7(3)
C1 C14 C13 120.2(3)
N2 C14 Mg1 42.95(13)
C1 C14 Mg1 76.51(17)
C13 C14 Mg1 157.6(2)
C20 C15 N1 118.7(3)
C20 C15 C16 119.3(3)
N1 C15 C16 121.9(3)
C17 C16 C15 118.4(3)
C17 C16 C21 122.0(3)
C15 C16 C21 119.5(3)
C18 C17 C16 121.9(3)
C18 C17 H17 119.1
C16 C17 H17 119.1
C17 C18 C19 119.4(3)
C17 C18 H18 120.3
C19 C18 H18 120.3
C18 C19 C20 121.3(3)
C18 C19 H19 119.4
C20 C19 H19 119.4
C19 C20 C15 119.5(3)
C19 C20 C23 118.6(3)
C15 C20 C23 121.6(3)
C16 C21 C22 116.4(3)
C16 C21 H21A 108.2
C22 C21 H21A 108.2
C16 C21 H21B 108.2
C22 C21 H21B 108.2
H21A C21 H21B 107.3
C21 C22 H22A 109.5
C21 C22 H22B 109.5
H22A C22 H22B 109.5
C21 C22 H22C 109.5
H22A C22 H22C 109.5
H22B C22 H22C 109.5
C20 C23 C24 112.0(3)
C20 C23 H23A 109.2
C24 C23 H23A 109.2
C20 C23 H23B 109.2
C24 C23 H23B 109.2
H23A C23 H23B 107.9
C23 C24 H24A 109.5
C23 C24 H24B 109.5
H24A C24 H24B 109.5
C23 C24 H24C 109.5
H24A C24 H24C 109.5
H24B C24 H24C 109.5
N2 C25 C26 119.6(3)
N2 C25 C30 122.1(3)
C26 C25 C30 118.2(3)
C27 C26 C25 119.9(3)
C27 C26 C33 121.4(3)
C25 C26 C33 118.6(3)
C26 C27 C28 121.9(3)
C26 C27 H27 119.0
C28 C27 H27 119.0
C27 C28 C29 118.9(3)
C27 C28 H28 120.6
C29 C28 H28 120.6
C28 C29 C30 121.9(3)
C28 C29 H29 119.0
C30 C29 H29 119.0
C29 C30 C25 119.0(3)
C29 C30 C31 121.0(3)
C25 C30 C31 119.9(3)
C30 C31 C32 115.8(3)
C30 C31 H31A 108.3
C32 C31 H31A 108.3
C30 C31 H31B 108.3
C32 C31 H31B 108.3
H31A C31 H31B 107.4
C31 C32 H32A 109.5
C31 C32 H32B 109.5
H32A C32 H32B 109.5
C31 C32 H32C 109.5
H32A C32 H32C 109.5
H32B C32 H32C 109.5
C34 C33 C26 116.7(3)
C34 C33 H33A 108.1
C26 C33 H33A 108.1
C34 C33 H33B 108.1
C26 C33 H33B 108.1
H33A C33 H33B 107.3
C33 C34 H34A 109.5
C33 C34 H34B 109.5
H34A C34 H34B 109.5
C33 C34 H34C 109.5
H34A C34 H34C 109.5
H34B C34 H34C 109.5
O1 C35 C36 105.9(3)
O1 C35 H35A 110.5
C36 C35 H35A 110.5
O1 C35 H35B 110.5
C36 C35 H35B 110.5
H35A C35 H35B 108.7
C37 C36 C35 105.2(4)
C37 C36 H36A 110.7
C35 C36 H36A 110.7
C37 C36 H36B 110.7
C35 C36 H36B 110.7
H36A C36 H36B 108.8
C36 C37 C38 106.0(4)
C36 C37 H37A 110.5
C38 C37 H37A 110.5
C36 C37 H37B 110.5
C38 C37 H37B 110.5
H37A C37 H37B 108.7
O1 C38 C37 107.7(3)
O1 C38 H38A 110.2
C37 C38 H38A 110.2
O1 C38 H38B 110.2
C37 C38 H38B 110.2
H38A C38 H38B 108.5
O2 C39 C40 104.1(3)
O2 C39 H39A 110.9
C40 C39 H39A 110.9
O2 C39 H39B 110.9
C40 C39 H39B 110.9
H39A C39 H39B 108.9
C39 C40 C41 103.2(3)
C39 C40 H40A 111.1
C41 C40 H40A 111.1
C39 C40 H40B 111.1
C41 C40 H40B 111.1
H40A C40 H40B 109.1
C42 C41 C40 104.9(3)
C42 C41 H41A 110.8
C40 C41 H41A 110.8
C42 C41 H41B 110.8
C40 C41 H41B 110.8
H41A C41 H41B 108.9
O2 C42 C41 106.4(3)
O2 C42 H42A 110.5
C41 C42 H42A 110.5
O2 C42 H42B 110.5
C41 C42 H42B 110.5
H42A C42 H42B 108.6
O3 C43 C44 106.1(3)
O3 C43 H43A 110.5
C44 C43 H43A 110.5
O3 C43 H43B 110.5
C44 C43 H43B 110.5
H43A C43 H43B 108.7
C45 C44 C43 106.5(3)
C45 C44 H44A 110.4
C43 C44 H44A 110.4
C45 C44 H44B 110.4
C43 C44 H44B 110.4
H44A C44 H44B 108.6
C46 C45 C44 103.1(3)
C46 C45 H45A 111.1
C44 C45 H45A 111.1
C46 C45 H45B 111.1
C44 C45 H45B 111.1
H45A C45 H45B 109.1
O3 C46 C45 104.9(3)
O3 C46 H46A 110.8
C45 C46 H46A 110.8
O3 C46 H46B 110.8
C45 C46 H46B 110.8
H46A C46 H46B 108.8
N1 Mg1 N2 80.60(10)
N1 Mg1 O2 116.10(10)
N2 Mg1 O2 97.85(10)
N1 Mg1 O3 133.10(10)
N2 Mg1 O3 96.62(10)
O2 Mg1 O3 110.67(9)
N1 Mg1 O1 96.57(10)
N2 Mg1 O1 176.06(10)
O2 Mg1 O1 85.85(9)
O3 Mg1 O1 83.28(9)
N1 Mg1 C14 54.41(9)
N2 Mg1 C14 27.61(9)
O2 Mg1 C14 100.78(9)
O3 Mg1 C14 119.98(9)
O1 Mg1 C14 150.31(9)
C1 N1 C15 122.9(2)
C1 N1 Mg1 112.78(19)
C15 N1 Mg1 123.30(19)
C25 N2 C14 118.1(2)
C25 N2 Mg1 125.20(19)
C14 N2 Mg1 109.44(18)
C35 O1 C38 107.4(3)
C35 O1 Mg1 125.0(2)
C38 O1 Mg1 126.7(2)
C39 O2 C42 105.1(2)
C39 O2 Mg1 135.12(19)
C42 O2 Mg1 119.53(18)
C46 O3 C43 107.3(2)
C46 O3 Mg1 127.6(2)
C43 O3 Mg1 125.07(19)

loop_
_geom_bond_atom_site_label_1
_geom_bond_atom_site_label_2
_geom_bond_distance
C1 N1 1.384(4)
C1 C14 1.410(4)
C1 C2 1.460(4)
C2 C3 1.424(4)
C2 C7 1.429(4)
C3 C4 1.371(5)
C3 H3 0.9500
C4 C5 1.389(5)
C4 H4 0.9500
C5 C6 1.368(5)
C5 H5 0.9500
C6 C7 1.413(4)
C6 H6 0.9500
C7 C8 1.442(4)
C8 C9 1.413(4)
C8 C13 1.427(4)
C9 C10 1.366(5)
C9 H9 0.9500
C10 C11 1.389(5)
C10 H10 0.9500
C11 C12 1.374(4)
C11 H11 0.9500
C12 C13 1.423(4)
C12 H12 0.9500
C13 C14 1.436(4)
C14 N2 1.409(4)
C14 Mg1 2.866(3)
C15 C20 1.405(4)
C15 N1 1.415(4)
C15 C16 1.418(4)
C16 C17 1.392(5)
C16 C21 1.507(5)
C17 C18 1.373(5)
C17 H17 0.9500
C18 C19 1.377(5)
C18 H18 0.9500
C19 C20 1.385(4)
C19 H19 0.9500
C20 C23 1.508(4)
C21 C22 1.514(5)
C21 H21A 0.9900
C21 H21B 0.9900
C22 H22A 0.9800
C22 H22B 0.9800
C22 H22C 0.9800
C23 C24 1.528(5)
C23 H23A 0.9900
C23 H23B 0.9900
C24 H24A 0.9800
C24 H24B 0.9800
C24 H24C 0.9800
C25 N2 1.403(4)
C25 C26 1.418(4)
C25 C30 1.427(4)
C26 C27 1.377(4)
C26 C33 1.515(4)
C27 C28 1.377(5)
C27 H27 0.9500
C28 C29 1.379(5)
C28 H28 0.9500
C29 C30 1.389(4)
C29 H29 0.9500
C30 C31 1.513(4)
C31 C32 1.523(4)
C31 H31A 0.9900
C31 H31B 0.9900
C32 H32A 0.9800
C32 H32B 0.9800
C32 H32C 0.9800
C33 C34 1.514(4)
C33 H33A 0.9900
C33 H33B 0.9900
C34 H34A 0.9800
C34 H34B 0.9800
C34 H34C 0.9800
C35 O1 1.440(4)
C35 C36 1.482(5)
C35 H35A 0.9900
C35 H35B 0.9900
C36 C37 1.476(6)
C36 H36A 0.9900
C36 H36B 0.9900
C37 C38 1.487(5)
C37 H37A 0.9900
C37 H37B 0.9900
C38 O1 1.441(4)
C38 H38A 0.9900
C38 H38B 0.9900
C39 O2 1.449(4)
C39 C40 1.508(5)
C39 H39A 0.9900
C39 H39B 0.9900
C40 C41 1.529(5)
C40 H40A 0.9900
C40 H40B 0.9900
C41 C42 1.520(5)
C41 H41A 0.9900
C41 H41B 0.9900
C42 O2 1.449(4)
C42 H42A 0.9900
C42 H42B 0.9900
C43 O3 1.447(4)
C43 C44 1.497(5)
C43 H43A 0.9900
C43 H43B 0.9900
C44 C45 1.494(6)
C44 H44A 0.9900
C44 H44B 0.9900
C45 C46 1.491(5)
C45 H45A 0.9900
C45 H45B 0.9900
C46 O3 1.441(4)
C46 H46A 0.9900
C46 H46B 0.9900
Mg1 N1 2.051(3)
Mg1 N2 2.071(3)
Mg1 O2 2.078(2)
Mg1 O3 2.085(2)
Mg1 O1 2.161(2)

loop_
_geom_torsion_atom_site_label_1
_geom_torsion_atom_site_label_2
_geom_torsion_atom_site_label_3
_geom_torsion_atom_site_label_4
_geom_torsion
N1 C1 C2 C3 -13.8(5)
C14 C1 C2 C3 159.8(3)
N1 C1 C2 C7 171.3(3)
C14 C1 C2 C7 -15.2(4)
C7 C2 C3 C4 -4.0(5)
C1 C2 C3 C4 -179.2(3)
C2 C3 C4 C5 -1.2(5)
C3 C4 C5 C6 3.9(5)
C4 C5 C6 C7 -1.3(5)
C5 C6 C7 C2 -4.0(5)
C5 C6 C7 C8 171.8(3)
C3 C2 C7 C6 6.5(4)
C1 C2 C7 C6 -178.3(3)
C3 C2 C7 C8 -169.4(3)
C1 C2 C7 C8 5.9(4)
C6 C7 C8 C9 5.4(5)
C2 C7 C8 C9 -178.9(3)
C6 C7 C8 C13 -171.7(3)
C2 C7 C8 C13 4.0(4)
C13 C8 C9 C10 -0.5(5)
C7 C8 C9 C10 -177.6(3)
C8 C9 C10 C11 0.0(5)
C9 C10 C11 C12 0.0(5)
C10 C11 C12 C13 0.5(5)
C11 C12 C13 C8 -1.0(4)
C11 C12 C13 C14 -178.1(3)
C9 C8 C13 C12 1.0(4)
C7 C8 C13 C12 178.2(3)
C9 C8 C13 C14 178.1(3)
C7 C8 C13 C14 -4.7(4)
N1 C1 C14 N2 4.4(4)
C2 C1 C14 N2 -169.9(2)
N1 C1 C14 C13 -171.2(2)
C2 C1 C14 C13 14.6(4)
N1 C1 C14 Mg1 -7.4(2)
C2 C1 C14 Mg1 178.4(3)
C12 C13 C14 N2 -3.2(4)
C8 C13 C14 N2 179.7(3)
C12 C13 C14 C1 172.2(3)
C8 C13 C14 C1 -4.9(4)
C12 C13 C14 Mg1 37.4(7)
C8 C13 C14 Mg1 -139.6(5)
C20 C15 C16 C17 -3.9(5)
N1 C15 C16 C17 179.1(3)
C20 C15 C16 C21 178.5(3)
N1 C15 C16 C21 1.5(5)
C15 C16 C17 C18 1.0(5)
C21 C16 C17 C18 178.6(3)
C16 C17 C18 C19 1.7(6)
C17 C18 C19 C20 -1.5(5)
C18 C19 C20 C15 -1.5(5)
C18 C19 C20 C23 -175.3(3)
N1 C15 C20 C19 -178.8(3)
C16 C15 C20 C19 4.2(5)
N1 C15 C20 C23 -5.2(4)
C16 C15 C20 C23 177.8(3)
C17 C16 C21 C22 24.1(5)
C15 C16 C21 C22 -158.4(3)
C19 C20 C23 C24 83.1(4)
C15 C20 C23 C24 -90.6(4)
N2 C25 C26 C27 -179.7(3)
C30 C25 C26 C27 3.2(4)
N2 C25 C26 C33 -2.4(4)
C30 C25 C26 C33 -179.6(3)
C25 C26 C27 C28 0.2(5)
C33 C26 C27 C28 -177.0(3)
C26 C27 C28 C29 -2.2(6)
C27 C28 C29 C30 0.8(6)
C28 C29 C30 C25 2.6(5)
C28 C29 C30 C31 -173.2(3)
N2 C25 C30 C29 178.4(3)
C26 C25 C30 C29 -4.5(4)
N2 C25 C30 C31 -5.7(4)
C26 C25 C30 C31 171.4(3)
C29 C30 C31 C32 18.2(4)
C25 C30 C31 C32 -157.6(3)
C27 C26 C33 C34 -4.7(5)
C25 C26 C33 C34 178.1(3)
O1 C35 C36 C37 27.9(5)
C35 C36 C37 C38 -19.0(5)
C36 C37 C38 O1 3.4(5)
O2 C39 C40 C41 35.0(3)
C39 C40 C41 C42 -16.0(4)
C40 C41 C42 O2 -8.4(4)
O3 C43 C44 C45 -2.6(5)
C43 C44 C45 C46 22.3(5)
C44 C45 C46 O3 -34.0(4)
N2 C14 Mg1 N1 -159.2(2)
C1 C14 Mg1 N1 5.52(16)
C13 C14 Mg1 N1 146.4(6)
C1 C14 Mg1 N2 164.7(3)
C13 C14 Mg1 N2 -54.5(5)
N2 C14 Mg1 O2 86.33(19)
C1 C14 Mg1 O2 -108.97(17)
C13 C14 Mg1 O2 31.9(6)
N2 C14 Mg1 O3 -35.3(2)
C1 C14 Mg1 O3 129.38(17)
C13 C14 Mg1 O3 -89.8(5)
N2 C14 Mg1 O1 -173.0(2)
C1 C14 Mg1 O1 -8.3(3)
C13 C14 Mg1 O1 132.5(5)
C14 C1 N1 C15 179.8(3)
C2 C1 N1 C15 -6.5(4)
C14 C1 N1 Mg1 10.9(3)
C2 C1 N1 Mg1 -175.4(2)
C20 C15 N1 C1 111.9(3)
C16 C15 N1 C1 -71.1(4)
C20 C15 N1 Mg1 -80.3(3)
C16 C15 N1 Mg1 96.7(3)
N2 Mg1 N1 C1 -15.54(19)
O2 Mg1 N1 C1 78.6(2)
O3 Mg1 N1 C1 -105.8(2)
O1 Mg1 N1 C1 167.23(19)
C14 Mg1 N1 C1 -5.93(17)
N2 Mg1 N1 C15 175.6(2)
O2 Mg1 N1 C15 -90.2(2)
O3 Mg1 N1 C15 85.3(3)
O1 Mg1 N1 C15 -1.6(2)
C14 Mg1 N1 C15 -174.8(3)
C26 C25 N2 C14 135.7(3)
C30 C25 N2 C14 -47.3(4)
C26 C25 N2 Mg1 -77.3(3)
C30 C25 N2 Mg1 99.7(3)
C1 C14 N2 C25 135.0(3)
C13 C14 N2 C25 -49.5(4)
Mg1 C14 N2 C25 151.9(3)
C1 C14 N2 Mg1 -16.9(3)
C13 C14 N2 Mg1 158.6(2)
N1 Mg1 N2 C25 -132.4(2)
O2 Mg1 N2 C25 112.3(2)
O3 Mg1 N2 C25 0.3(2)
O1 Mg1 N2 C25 -88.0(15)
C14 Mg1 N2 C25 -149.4(3)
N1 Mg1 N2 C14 17.03(18)
O2 Mg1 N2 C14 -98.27(18)
O3 Mg1 N2 C14 149.72(18)
O1 Mg1 N2 C14 61.4(15)
C36 C35 O1 C38 -26.2(4)
C36 C35 O1 Mg1 143.6(3)
C37 C38 O1 C35 14.2(4)
C37 C38 O1 Mg1 -155.4(3)
N1 Mg1 O1 C35 -74.2(3)
N2 Mg1 O1 C35 -118.2(15)
O2 Mg1 O1 C35 41.6(3)
O3 Mg1 O1 C35 153.0(3)
C14 Mg1 O1 C35 -63.0(3)
N1 Mg1 O1 C38 93.6(3)
N2 Mg1 O1 C38 49.6(16)
O2 Mg1 O1 C38 -150.6(3)
O3 Mg1 O1 C38 -39.2(3)
C14 Mg1 O1 C38 104.8(3)
C40 C39 O2 C42 -41.4(3)
C40 C39 O2 Mg1 132.2(2)
C41 C42 O2 C39 30.9(3)
C41 C42 O2 Mg1 -144.0(2)
N1 Mg1 O2 C39 140.0(3)
N2 Mg1 O2 C39 -136.7(3)
O3 Mg1 O2 C39 -36.5(3)
O1 Mg1 O2 C39 44.7(3)
C14 Mg1 O2 C39 -164.5(3)
N1 Mg1 O2 C42 -47.1(2)
N2 Mg1 O2 C42 36.3(2)
O3 Mg1 O2 C42 136.4(2)
O1 Mg1 O2 C42 -142.3(2)
C14 Mg1 O2 C42 8.4(2)
C45 C46 O3 C43 33.6(4)
C45 C46 O3 Mg1 -142.9(2)
C44 C43 O3 C46 -19.1(4)
C44 C43 O3 Mg1 157.5(3)
N1 Mg1 O3 C46 -165.8(3)
N2 Mg1 O3 C46 110.9(3)
O2 Mg1 O3 C46 9.9(3)
O1 Mg1 O3 C46 -73.0(3)
C14 Mg1 O3 C46 126.6(3)
N1 Mg1 O3 C43 18.3(3)
N2 Mg1 O3 C43 -65.0(3)
O2 Mg1 O3 C43 -166.0(2)
O1 Mg1 O3 C43 111.0(3)
C14 Mg1 O3 C43 -49.4(3)
